data_4507817
loop_
_publ_author_name
'Salazar-Mendoza, Domingo'
'Cruz-Huerta, Jorge'
'H\"opfl, H.'
'Hern\'andez-Ahuactzi, Ir\'an F.'
'Sanchez, Mario'

_publ_section_title
;
 Macrocycles and Coordination Polymers Derived from Self-Complementary
 Tectons Based onN-Containing Boronic Acids
;
_journal_issue 6
_journal_name_full 'Crystal Growth &amp; Design'
_journal_page_first 2441
_journal_paper_doi 10.1021/cg400144t
_journal_volume 13
_journal_year 2013
_chemical_formula_moiety 'C9 H14 B N O2'
_chemical_formula_sum 'C9 H14 B N O2'
_chemical_formula_weight 179.02
_chemical_name_systematic
;

 ?

;
_space_group_IT_number 15
_symmetry_cell_setting monoclinic
_symmetry_space_group_name_Hall '-C 2yc'
_symmetry_space_group_name_H-M 'C 1 2/c 1'
_atom_sites_solution_hydrogens geom
_atom_sites_solution_primary direct
_atom_sites_solution_secondary difmap
_audit_creation_method SHELXL-97
_cell_angle_alpha 90.00
_cell_angle_beta 93.884(4)
_cell_angle_gamma 90.00
_cell_formula_units_Z 4
_cell_length_a 15.280(3)
_cell_length_b 6.9985(15)
_cell_length_c 9.377(2)
_cell_measurement_reflns_used 1354
_cell_measurement_temperature 100(2)
_cell_measurement_theta_max 27.85
_cell_measurement_theta_min 2.67
_cell_volume 1000.4(4)
_computing_cell_refinement 'Bruker SAINT'
_computing_data_collection 'Bruker SMART'
_computing_data_reduction 'Bruker SAINT'
_computing_molecular_graphics 'Bruker SHELXTL'
_computing_publication_material 'Bruker SHELXTL'
_computing_structure_refinement 'SHELXL-97 (Sheldrick, 1997)'
_computing_structure_solution 'SHELXS-97 (Sheldrick, 1990)'
_diffrn_ambient_temperature 100(2)
_diffrn_measured_fraction_theta_full 1.000
_diffrn_measured_fraction_theta_max 1.000
_diffrn_measurement_device_type 'CCD area detector'
_diffrn_measurement_method 'phi and omega scans'
_diffrn_radiation_monochromator graphite
_diffrn_radiation_source 'fine-focus sealed tube'
_diffrn_radiation_type MoK\a
_diffrn_radiation_wavelength 0.71073
_diffrn_reflns_av_R_equivalents 0.0310
_diffrn_reflns_av_sigmaI/netI 0.0302
_diffrn_reflns_limit_h_max 18
_diffrn_reflns_limit_h_min -16
_diffrn_reflns_limit_k_max 8
_diffrn_reflns_limit_k_min -8
_diffrn_reflns_limit_l_max 11
_diffrn_reflns_limit_l_min -11
_diffrn_reflns_number 3314
_diffrn_reflns_theta_full 25.00
_diffrn_reflns_theta_max 25.00
_diffrn_reflns_theta_min 2.67
_exptl_absorpt_coefficient_mu 0.081
_exptl_absorpt_correction_T_max 0.9871
_exptl_absorpt_correction_T_min 0.9589
_exptl_absorpt_correction_type multi-scan
_exptl_absorpt_process_details SADABS
_exptl_crystal_colour colorless
_exptl_crystal_density_diffrn 1.189
_exptl_crystal_density_method 'not measured'
_exptl_crystal_description 'rectangular prism'
_exptl_crystal_F_000 384
_exptl_crystal_size_max 0.52
_exptl_crystal_size_mid 0.24
_exptl_crystal_size_min 0.16
_refine_diff_density_max 0.203
_refine_diff_density_min -0.171
_refine_diff_density_rms 0.041
_refine_ls_extinction_method none
_refine_ls_goodness_of_fit_ref 1.113
_refine_ls_hydrogen_treatment constr
_refine_ls_matrix_type full
_refine_ls_number_parameters 69
_refine_ls_number_reflns 882
_refine_ls_number_restraints 18
_refine_ls_restrained_S_all 1.118
_refine_ls_R_factor_all 0.0548
_refine_ls_R_factor_gt 0.0496
_refine_ls_shift/su_max 0.009
_refine_ls_shift/su_mean 0.003
_refine_ls_structure_factor_coef Fsqd
_refine_ls_weighting_details 'calc w=1/[\s^2^(Fo^2^)+(0.0336P)^2^+1.2759P] where P=(Fo^2^+2Fc^2^)/3'
_refine_ls_weighting_scheme calc
_refine_ls_wR_factor_gt 0.1046
_refine_ls_wR_factor_ref 0.1075
_reflns_number_gt 807
_reflns_number_total 882
_reflns_threshold_expression >2sigma(I)
_cod_data_source_file cg400144t_si_003.cif
_cod_data_source_block d2salazm
_cod_depositor_comments
;
The following automatic conversions were performed:

'_symmetry_cell_setting' value 'Monoclinic' changed to 'monoclinic'
according to /home/saulius/struct/CIF-dictionaries/cif_core.dic
dictionary named 'cif_core.dic' version 2.3.1 from 2005-06-27.

Automatic conversion script
Id: cif_fix_values 1891 2012-01-12 08:04:46Z andrius 
;
_cod_original_cell_volume 1000.5(4)
_cod_original_sg_symbol_H-M C2/c
_cod_database_code 4507817

loop_
_symmetry_equiv_pos_as_xyz
'x, y, z'
'-x, y, -z+1/2'
'x+1/2, y+1/2, z'
'-x+1/2, y+1/2, -z+1/2'
'-x, -y, -z'
'x, -y, z-1/2'
'-x+1/2, -y+1/2, -z'
'x+1/2, -y+1/2, z-1/2'

loop_
_atom_site_label
_atom_site_type_symbol
_atom_site_fract_x
_atom_site_fract_y
_atom_site_fract_z
_atom_site_U_iso_or_equiv
_atom_site_adp_type
_atom_site_occupancy
_atom_site_symmetry_multiplicity
_atom_site_calc_flag
_atom_site_refinement_flags
_atom_site_disorder_assembly
_atom_site_disorder_group
N1 N 0.5000(8) 0.370(2) -0.1207(16) 0.0178(10) Uani 0.50 1 d PD A -1
C1 C 0.4245(8) 0.4372(17) -0.0728(12) 0.0178(10) Uani 0.50 1 d PD A -1
H1 H 0.3704 0.3936 -0.1171 0.021 Uiso 0.50 1 calc PR A -1
C2 C 0.4227(8) 0.5662(17) 0.0372(12) 0.0178(10) Uani 0.50 1 d PD A -1
H2 H 0.3680 0.6082 0.0682 0.021 Uiso 0.50 1 calc PR A -1
C3 C 0.4998(10) 0.635(3) 0.1032(19) 0.0178(10) Uani 0.50 1 d PD A -1
C4 C 0.5771(8) 0.5756(18) 0.0486(12) 0.0178(10) Uani 0.50 1 d PD A -1
H4 H 0.6316 0.6242 0.0876 0.021 Uiso 0.50 1 calc PR A -1
C5 C 0.5753(8) 0.4464(17) -0.0619(12) 0.0178(10) Uani 0.50 1 d PD A -1
H5 H 0.6292 0.4092 -0.0985 0.021 Uiso 0.50 1 calc PR A -1
B1 B 0.4989(10) 0.226(3) -0.2618(16) 0.0178(10) Uani 0.25 1 d PD A -1
O1 O 0.4185(8) 0.120(2) -0.2688(13) 0.0178(10) Uani 0.50 1 d PD A -1
C6 C 0.4067(13) -0.032(3) -0.172(2) 0.0259(14) Uani 0.50 1 d PD A -1
H6A H 0.4211 0.0104 -0.0726 0.031 Uiso 0.50 1 calc PR A -1
H6B H 0.4454 -0.1408 -0.1928 0.031 Uiso 0.50 1 calc PR A -1
C7 C 0.3118(15) -0.092(4) -0.191(4) 0.045(3) Uani 0.50 1 d PD A -1
H7A H 0.2744 0.0115 -0.1602 0.068 Uiso 0.50 1 calc PR A -1
H7B H 0.3027 -0.2063 -0.1330 0.068 Uiso 0.50 1 calc PR A -1
H7C H 0.2966 -0.1214 -0.2918 0.068 Uiso 0.50 1 calc PR A -1
B1B B 0.4984(10) 0.779(3) 0.2368(17) 0.0178(10) Uani 0.25 1 d PD A -1
O1B O 0.5793(10) 0.882(2) 0.2704(16) 0.0284(16) Uani 0.50 1 d PD A -1
C6B C 0.6005(13) 1.019(3) 0.165(2) 0.0259(14) Uani 0.50 1 d PD A -1
H6B1 H 0.5536 1.1169 0.1537 0.031 Uiso 0.50 1 calc PR A -1
H6B2 H 0.6062 0.9560 0.0722 0.031 Uiso 0.50 1 calc PR A -1
C7B C 0.6860(15) 1.112(4) 0.216(3) 0.045(3) Uani 0.50 1 d PD A -1
H7B1 H 0.6783 1.1843 0.3035 0.068 Uiso 0.50 1 calc PR A -1
H7B2 H 0.7046 1.1992 0.1415 0.068 Uiso 0.50 1 calc PR A -1
H7B3 H 0.7308 1.0135 0.2344 0.068 Uiso 0.50 1 calc PR A -1

loop_
_atom_site_aniso_label
_atom_site_aniso_U_11
_atom_site_aniso_U_22
_atom_site_aniso_U_33
_atom_site_aniso_U_23
_atom_site_aniso_U_13
_atom_site_aniso_U_12
N1 0.0193(5) 0.0224(11) 0.012(3) 0.0092(16) 0.0029(13) 0.0009(6)
C1 0.0193(5) 0.0224(11) 0.012(3) 0.0092(16) 0.0029(13) 0.0009(6)
C2 0.0193(5) 0.0224(11) 0.012(3) 0.0092(16) 0.0029(13) 0.0009(6)
C3 0.0193(5) 0.0224(11) 0.012(3) 0.0092(16) 0.0029(13) 0.0009(6)
C4 0.0193(5) 0.0224(11) 0.012(3) 0.0092(16) 0.0029(13) 0.0009(6)
C5 0.0193(5) 0.0224(11) 0.012(3) 0.0092(16) 0.0029(13) 0.0009(6)
B1 0.0193(5) 0.0224(11) 0.012(3) 0.0092(16) 0.0029(13) 0.0009(6)
O1 0.0193(5) 0.0224(11) 0.012(3) 0.0092(16) 0.0029(13) 0.0009(6)
C6 0.025(3) 0.021(2) 0.0310(18) 0.0056(15) 0.0035(14) -0.0010(19)
C7 0.0342(16) 0.038(5) 0.063(9) 0.022(5) 0.000(3) -0.009(2)
B1B 0.0193(5) 0.0224(11) 0.012(3) 0.0092(16) 0.0029(13) 0.0009(6)
O1B 0.0318(19) 0.0211(18) 0.032(4) -0.005(2) 0.000(2) -0.0079(15)
C6B 0.025(3) 0.021(2) 0.0310(18) 0.0056(15) 0.0035(14) -0.0010(19)
C7B 0.0342(16) 0.038(5) 0.063(9) 0.022(5) 0.000(3) -0.009(2)

loop_
_atom_type_symbol
_atom_type_description
_atom_type_scat_dispersion_real
_atom_type_scat_dispersion_imag
_atom_type_scat_source
C C 0.0033 0.0016 'International Tables Vol C Tables 4.2.6.8 and 6.1.1.4'
H H 0.0000 0.0000 'International Tables Vol C Tables 4.2.6.8 and 6.1.1.4'
B B 0.0013 0.0007 'International Tables Vol C Tables 4.2.6.8 and 6.1.1.4'
N N 0.0061 0.0033 'International Tables Vol C Tables 4.2.6.8 and 6.1.1.4'
O O 0.0106 0.0060 'International Tables Vol C Tables 4.2.6.8 and 6.1.1.4'

loop_
_geom_angle_atom_site_label_1
_geom_angle_atom_site_label_2
_geom_angle_atom_site_label_3
_geom_angle
C1 N1 C5 116.6(6)
C1 N1 B1 120.9(6)
C5 N1 B1 121.8(6)
N1 C1 C2 122.7(6)
C1 C2 C3 120.5(6)
C2 C3 C4 116.9(6)
C2 C3 B1B 120.8(7)
C4 C3 B1B 122.3(7)
C5 C4 C3 120.2(6)
N1 C5 C4 122.8(6)
O1 B1 N1 108.2(11)
C6 O1 B1 120.4(12)
O1 C6 C7 107.3(13)
O1B B1B C3 115.1(13)
C6B O1B B1B 114.5(12)
O1B C6B C7B 108.0(13)

loop_
_geom_bond_atom_site_label_1
_geom_bond_atom_site_label_2
_geom_bond_distance
N1 C1 1.351(6)
N1 C5 1.353(6)
N1 B1 1.662(10)
C1 C2 1.372(6)
C2 C3 1.381(7)
C3 C4 1.383(7)
C3 B1B 1.610(10)
C4 C5 1.374(6)
B1 O1 1.434(9)
O1 C6 1.417(10)
C6 C7 1.508(12)
B1B O1B 1.446(9)
O1B C6B 1.429(10)
C6B C7B 1.505(12)

loop_
_geom_torsion_atom_site_label_1
_geom_torsion_atom_site_label_2
_geom_torsion_atom_site_label_3
_geom_torsion_atom_site_label_4
_geom_torsion
C5 N1 C1 C2 -4.8(8)
B1 N1 C1 C2 -175.5(6)
N1 C1 C2 C3 0.9(6)
C1 C2 C3 C4 3.0(12)
C1 C2 C3 B1B -177.3(7)
C2 C3 C4 C5 -3.0(11)
B1B C3 C4 C5 177.4(7)
C1 N1 C5 C4 4.8(9)
B1 N1 C5 C4 175.5(6)
C3 C4 C5 N1 -1.0(6)
C1 N1 B1 O1 -29.0(11)
C5 N1 B1 O1 160.7(12)
N1 B1 O1 C6 -74.5(19)
B1 O1 C6 C7 171(2)
C2 C3 B1B O1B -163.4(13)
C4 C3 B1B O1B 16.2(13)
C3 B1B O1B C6B 68.2(19)
B1B O1B C6B C7B -180(2)
